data_7114808
loop_
_publ_author_name
'Adams, Harry'
'Bernad Jr., Pablo L.'
'Hembury, Guy A.'
'Hunter, Christopher A.'
'McCabe, James F.'
'Eggleston, Drake S.'
'Haltiwanger, R. Curtis'
'Livingstone, David J.'
'D. M. Harris, Kenneth'
'Kariuki, Benson M.'

_publ_section_title
;
 Substituent effects on aromatic interactions in the solid state
;
_journal_issue 16
_journal_name_full 'Chemical Communications'
_journal_page_first 1500
_journal_paper_doi 10.1039/b101575n
_journal_year 2001
_chemical_formula_sum 'C17 H18 N2 O3'
_chemical_formula_weight 298.33
_chemical_name_systematic
; 
? 
;
_space_group_IT_number 2
_symmetry_cell_setting triclinic
_symmetry_space_group_name_Hall '-P 1'
_symmetry_space_group_name_H-M 'P -1'
_atom_sites_solution_hydrogens geom
_atom_sites_solution_primary direct
_atom_sites_solution_secondary difmap
_audit_creation_method SHELXL-97
_cell_angle_alpha 88.08(3)
_cell_angle_beta 77.96(2)
_cell_angle_gamma 85.32(3)
_cell_formula_units_Z 2
_cell_length_a 5.712(2)
_cell_length_b 10.575(3)
_cell_length_c 12.798(5)
_cell_measurement_temperature 293(2)
_cell_volume 753.4(5)
_computing_structure_refinement 'SHELXL-97 (Sheldrick, 1997)'
_computing_structure_solution 'SHELXS-97 (Sheldrick, 1990)'
_diffrn_ambient_temperature 293(2)
_diffrn_measured_fraction_theta_full 0.513
_diffrn_measured_fraction_theta_max 0.513
_diffrn_radiation_monochromator graphite
_diffrn_radiation_source 'fine-focus sealed tube'
_diffrn_radiation_type MoK\a
_diffrn_radiation_wavelength 0.71073
_diffrn_reflns_av_R_equivalents 0.1132
_diffrn_reflns_av_sigmaI/netI 0.0847
_diffrn_reflns_limit_h_max 2
_diffrn_reflns_limit_h_min -1
_diffrn_reflns_limit_k_max 12
_diffrn_reflns_limit_k_min -12
_diffrn_reflns_limit_l_max 15
_diffrn_reflns_limit_l_min -15
_diffrn_reflns_number 2221
_diffrn_reflns_theta_full 25.00
_diffrn_reflns_theta_max 25.00
_diffrn_reflns_theta_min 1.63
_exptl_absorpt_coefficient_mu 0.091
_exptl_absorpt_correction_type none
_exptl_crystal_colour colourless
_exptl_crystal_density_diffrn 1.315
_exptl_crystal_density_method 'not measured'
_exptl_crystal_description block
_exptl_crystal_F_000 316
_exptl_crystal_size_max 0.45
_exptl_crystal_size_mid 0.12
_exptl_crystal_size_min 0.12
_refine_diff_density_max 0.206
_refine_diff_density_min -0.216
_refine_diff_density_rms 0.066
_refine_ls_extinction_method none
_refine_ls_goodness_of_fit_ref 1.084
_refine_ls_hydrogen_treatment mixed
_refine_ls_matrix_type full
_refine_ls_number_parameters 199
_refine_ls_number_reflns 1365
_refine_ls_number_restraints 0
_refine_ls_restrained_S_all 1.084
_refine_ls_R_factor_all 0.0698
_refine_ls_R_factor_gt 0.0613
_refine_ls_shift/su_max 0.000
_refine_ls_shift/su_mean 0.000
_refine_ls_structure_factor_coef Fsqd
_refine_ls_weighting_details 'calc w=1/[\s^2^(Fo^2^)+(0.0966P)^2^+0.0328P] where P=(Fo^2^+2Fc^2^)/3'
_refine_ls_weighting_scheme calc
_refine_ls_wR_factor_gt 0.1502
_refine_ls_wR_factor_ref 0.1605
_reflns_number_gt 1128
_reflns_number_total 1365
_reflns_threshold_expression >2sigma(I)
_cod_data_source_file b101575n.txt
_cod_data_source_block gah11
_cod_depositor_comments
;
The following automatic conversions were performed:

'_symmetry_cell_setting' value 'Triclinic' changed to 'triclinic'
according to
/usr/data/users/saulius/automatic-downloads/retrospective/RSC/lib/dictionaries/cif_core.dic
dictionary named 'cif_core.dic' version 2.4.2 from 2011-04-26.

Automatic conversion script
Id: cif_fix_values 2281 2013-09-26 08:29:07Z andrius 
;
_cod_original_cell_volume 753.4(4)
_cod_original_sg_symbol_H-M P-1
_cod_database_code 7114808

loop_
_symmetry_equiv_pos_as_xyz
'x, y, z'
'-x, -y, -z'

loop_
_atom_site_label
_atom_site_type_symbol
_atom_site_fract_x
_atom_site_fract_y
_atom_site_fract_z
_atom_site_U_iso_or_equiv
_atom_site_adp_type
_atom_site_occupancy
_atom_site_symmetry_multiplicity
_atom_site_calc_flag
_atom_site_refinement_flags
O1 O 0.1444(10) -0.3897(3) -0.1028(2) 0.057(3) Uani 1 1 d .
O2 O -0.2069(8) -0.6746(2) -0.5631(2) 0.0919(16) Uani 1 1 d .
O3 O 0.1186(7) -0.7630(3) -0.5266(2) 0.0959(16) Uani 1 1 d .
N1 N -0.2302(8) -0.40941(19) -0.13038(19) 0.046(2) Uani 1 1 d .
H1AB H -0.3797 -0.3909 -0.1038 0.056 Uiso 1 1 calc R
N2 N -0.0604(10) -0.6908(2) -0.5060(2) 0.0682(18) Uani 1 1 d .
C1 C -0.1795(8) -0.4824(2) -0.2235(2) 0.0380(17) Uani 1 1 d .
C2 C -0.3475(8) -0.4718(2) -0.2873(2) 0.0484(18) Uani 1 1 d .
H2AB H -0.4867 -0.4185 -0.2682 0.058 Uiso 1 1 calc R
C3 C -0.3076(8) -0.5411(3) -0.3798(2) 0.0547(17) Uani 1 1 d .
H3AB H -0.4192 -0.5340 -0.4237 0.066 Uiso 1 1 calc R
C4 C -0.1053(8) -0.6194(2) -0.4065(2) 0.0432(18) Uani 1 1 d .
C5 C 0.0637(9) -0.6320(2) -0.3434(2) 0.0491(17) Uani 1 1 d .
H5AB H 0.2020 -0.6859 -0.3628 0.059 Uiso 1 1 calc R
C6 C 0.0237(8) -0.5633(2) -0.2512(2) 0.0471(16) Uani 1 1 d .
H6AB H 0.1349 -0.5716 -0.2072 0.056 Uiso 1 1 calc R
C7 C -0.0732(16) -0.3646(3) -0.0773(3) 0.041(3) Uani 1 1 d .
C8 C -0.1830(8) -0.2789(2) 0.0126(2) 0.0396(18) Uani 1 1 d .
C9 C -0.4118(8) -0.2853(2) 0.0711(2) 0.0472(18) Uani 1 1 d .
H9AB H -0.5065 -0.3465 0.0553 0.057 Uiso 1 1 calc R
C10 C -0.5039(8) -0.2025(2) 0.1531(2) 0.0512(16) Uani 1 1 d .
H10B H -0.6592 -0.2098 0.1919 0.061 Uiso 1 1 calc R
C11 C -0.3715(8) -0.1085(2) 0.1793(2) 0.0376(17) Uani 1 1 d .
C12 C -0.1413(9) -0.1042(3) 0.1204(3) 0.0495(18) Uani 1 1 d .
H12B H -0.0460 -0.0430 0.1359 0.059 Uiso 1 1 calc R
C13 C -0.0478(8) -0.1874(3) 0.0393(2) 0.0512(17) Uani 1 1 d .
H13B H 0.1092 -0.1819 0.0019 0.061 Uiso 1 1 calc R
C14 C -0.4810(8) -0.0100(2) 0.2652(2) 0.0435(16) Uani 1 1 d .
C15 C -0.6616(8) -0.0673(3) 0.3551(2) 0.079(2) Uani 1 1 d .
H15D H -0.7824 -0.1034 0.3259 0.118 Uiso 1 1 calc R
H15E H -0.7356 -0.0024 0.4045 0.118 Uiso 1 1 calc R
H15F H -0.5807 -0.1324 0.3916 0.118 Uiso 1 1 calc R
C16 C -0.6108(8) 0.0972(3) 0.2110(3) 0.0718(19) Uani 1 1 d .
H16D H -0.7288 0.0630 0.1788 0.108 Uiso 1 1 calc R
H16E H -0.4967 0.1375 0.1570 0.108 Uiso 1 1 calc R
H16F H -0.6883 0.1584 0.2633 0.108 Uiso 1 1 calc R
C17 C -0.2929(10) 0.0437(4) 0.3158(4) 0.098(2) Uani 1 1 d .
H17D H -0.3698 0.1043 0.3688 0.147 Uiso 1 1 calc R
H17E H -0.1799 0.0846 0.2618 0.147 Uiso 1 1 calc R
H17F H -0.2102 -0.0239 0.3490 0.147 Uiso 1 1 calc R

loop_
_atom_site_aniso_label
_atom_site_aniso_U_11
_atom_site_aniso_U_22
_atom_site_aniso_U_33
_atom_site_aniso_U_23
_atom_site_aniso_U_13
_atom_site_aniso_U_12
O1 0.037(8) 0.0796(15) 0.0570(15) -0.0223(12) -0.011(2) -0.009(2)
O2 0.143(5) 0.0908(16) 0.0531(15) -0.0144(12) -0.039(2) -0.0239(19)
O3 0.128(5) 0.0822(16) 0.0686(16) -0.0324(13) 0.0002(18) 0.003(2)
N1 0.052(7) 0.0532(12) 0.0354(13) -0.0086(10) -0.0115(17) -0.0002(16)
N2 0.108(6) 0.0526(14) 0.0429(15) -0.0052(11) -0.007(2) -0.020(2)
C1 0.039(5) 0.0426(12) 0.0347(14) 0.0011(10) -0.0120(18) -0.0080(17)
C2 0.050(6) 0.0531(14) 0.0456(16) -0.0044(11) -0.018(2) 0.0003(18)
C3 0.070(6) 0.0589(15) 0.0413(15) 0.0018(12) -0.0245(19) -0.012(2)
C4 0.049(6) 0.0447(13) 0.0372(15) -0.0019(11) -0.008(2) -0.0138(19)
C5 0.045(5) 0.0467(13) 0.0553(18) -0.0052(11) -0.010(2) 0.0006(17)
C6 0.052(5) 0.0457(13) 0.0494(15) -0.0035(11) -0.0249(19) -0.0005(19)
C7 0.042(10) 0.0491(15) 0.0347(17) 0.0003(12) -0.013(2) -0.005(2)
C8 0.042(6) 0.0466(13) 0.0333(14) 0.0020(10) -0.0150(19) -0.0050(18)
C9 0.052(6) 0.0518(13) 0.0433(16) -0.0049(11) -0.016(2) -0.0171(19)
C10 0.052(5) 0.0580(14) 0.0455(15) -0.0111(11) -0.0097(18) -0.0144(19)
C11 0.033(6) 0.0487(13) 0.0355(15) -0.0016(10) -0.0177(19) -0.0028(18)
C12 0.047(6) 0.0558(14) 0.0520(18) -0.0120(12) -0.019(2) -0.0165(19)
C13 0.045(5) 0.0661(16) 0.0451(15) -0.0095(12) -0.0093(19) -0.015(2)
C14 0.038(5) 0.0513(13) 0.0473(15) -0.0094(11) -0.0199(18) -0.0083(17)
C15 0.121(6) 0.0600(16) 0.0438(16) -0.0071(12) 0.004(2) 0.005(2)
C16 0.099(6) 0.0529(14) 0.0608(18) -0.0014(13) -0.015(2) 0.007(2)
C17 0.068(7) 0.137(3) 0.101(3) -0.078(3) -0.038(3) 0.001(3)

loop_
_atom_type_symbol
_atom_type_description
_atom_type_scat_dispersion_real
_atom_type_scat_dispersion_imag
_atom_type_scat_source
C C 0.0033 0.0016 'International Tables Vol C Tables 4.2.6.8 and 6.1.1.4'
H H 0.0000 0.0000 'International Tables Vol C Tables 4.2.6.8 and 6.1.1.4'
N N 0.0061 0.0033 'International Tables Vol C Tables 4.2.6.8 and 6.1.1.4'
O O 0.0106 0.0060 'International Tables Vol C Tables 4.2.6.8 and 6.1.1.4'

loop_
_geom_angle_atom_site_label_1
_geom_angle_atom_site_label_2
_geom_angle_atom_site_label_3
_geom_angle
C7 N1 C1 128.2(5)
O3 N2 O2 123.7(3)
O3 N2 C4 118.5(4)
O2 N2 C4 117.9(4)
C6 C1 C2 119.9(3)
C6 C1 N1 123.1(3)
C2 C1 N1 116.9(3)
C3 C2 C1 119.5(4)
C4 C3 C2 119.8(4)
C3 C4 C5 121.6(3)
C3 C4 N2 119.7(4)
C5 C4 N2 118.7(4)
C6 C5 C4 118.7(4)
C5 C6 C1 120.5(4)
O1 C7 N1 122.8(4)
O1 C7 C8 122.0(7)
N1 C7 C8 115.1(7)
C9 C8 C13 117.6(3)
C9 C8 C7 123.8(4)
C13 C8 C7 118.6(5)
C8 C9 C10 121.1(4)
C9 C10 C11 121.9(4)
C12 C11 C10 116.3(3)
C12 C11 C14 121.9(3)
C10 C11 C14 121.7(4)
C13 C12 C11 122.0(4)
C12 C13 C8 121.1(4)
C17 C14 C15 107.1(3)
C17 C14 C16 109.6(3)
C15 C14 C16 108.8(3)
C17 C14 C11 112.6(4)
C15 C14 C11 111.4(2)
C16 C14 C11 107.3(2)

loop_
_geom_bond_atom_site_label_1
_geom_bond_atom_site_label_2
_geom_bond_distance
O1 C7 1.227(9)
O2 N2 1.219(5)
O3 N2 1.214(5)
N1 C7 1.355(9)
N1 C1 1.407(3)
N2 C4 1.468(4)
C1 C6 1.375(5)
C1 C2 1.380(5)
C2 C3 1.381(4)
C3 C4 1.355(5)
C4 C5 1.378(5)
C5 C6 1.375(4)
C7 C8 1.489(5)
C8 C9 1.369(5)
C8 C13 1.380(5)
C9 C10 1.379(4)
C10 C11 1.387(5)
C11 C12 1.376(5)
C11 C14 1.538(4)
C12 C13 1.375(4)
C14 C17 1.521(6)
C14 C15 1.522(5)
C14 C16 1.530(4)

loop_
_geom_torsion_atom_site_label_1
_geom_torsion_atom_site_label_2
_geom_torsion_atom_site_label_3
_geom_torsion_atom_site_label_4
_geom_torsion
C7 N1 C1 C6 28.2(4)
C7 N1 C1 C2 -153.0(3)
C6 C1 C2 C3 -1.2(4)
N1 C1 C2 C3 180.0(3)
C1 C2 C3 C4 0.6(5)
C2 C3 C4 C5 -0.1(5)
C2 C3 C4 N2 -178.6(3)
O3 N2 C4 C3 -177.9(3)
O2 N2 C4 C3 1.5(5)
O3 N2 C4 C5 3.5(4)
O2 N2 C4 C5 -177.0(3)
C3 C4 C5 C6 0.2(5)
N2 C4 C5 C6 178.8(2)
C4 C5 C6 C1 -0.9(4)
C2 C1 C6 C5 1.4(4)
N1 C1 C6 C5 -179.9(3)
C1 N1 C7 O1 -4.2(4)
C1 N1 C7 C8 174.0(2)
O1 C7 C8 C9 -153.2(3)
N1 C7 C8 C9 28.6(4)
O1 C7 C8 C13 26.7(4)
N1 C7 C8 C13 -151.4(3)
C13 C8 C9 C10 0.5(5)
C7 C8 C9 C10 -179.5(3)
C8 C9 C10 C11 0.7(5)
C9 C10 C11 C12 -1.3(5)
C9 C10 C11 C14 175.4(3)
C10 C11 C12 C13 0.6(5)
C14 C11 C12 C13 -176.1(3)
C11 C12 C13 C8 0.7(5)
C9 C8 C13 C12 -1.2(5)
C7 C8 C13 C12 178.8(3)
C12 C11 C14 C17 -28.9(4)
C10 C11 C14 C17 154.6(3)
C12 C11 C14 C15 -149.2(3)
C10 C11 C14 C15 34.3(4)
C12 C11 C14 C16 91.8(4)
C10 C11 C14 C16 -84.7(4)
